data_7114084
loop_
_publ_author_name
'Suzuki, Masato'
'Yatsugi, Yutaka'

_publ_section_title
;
 Novel solid-state polycondensation I. Oxidative-coupling polymerization
 of 2,6-dihydroxynaphthaleneElectric supplementary information (ESI)
 available: experimental procedures, 1H, 13C NMR and IR spectra of the
 acetylated polymer, crystal data of 2,6-DHN--benzylamine complex, and 3D
 graphics of the polymer models and of the crystal cells (2,6-DHN and its
 benzylamine complex). See http://www.rsc.org/suppdata/cc/b1/b107738d/
;
_journal_issue 2
_journal_name_full 'Chemical Communications'
_journal_page_first 162
_journal_paper_doi 10.1039/b107738d
_journal_year 2002
_chemical_formula_sum 'C24 H26 N2 O2'
_chemical_formula_weight 374.47
_chemical_name_systematic
; 
2,6-Dihydroxynaphthalene-Benzylamine 1:2 Complex 
;
_space_group_IT_number 14
_symmetry_cell_setting monoclinic
_symmetry_space_group_name_Hall '-P 2yab'
_symmetry_space_group_name_H-M 'P 1 21/a 1'
_atom_sites_solution_hydrogens geom
_atom_sites_solution_primary direct
_atom_sites_solution_secondary difmap
_audit_creation_method SHELXL-97
_cell_angle_alpha 90.00
_cell_angle_beta 106.118(2)
_cell_angle_gamma 90.00
_cell_formula_units_Z 2
_cell_length_a 7.6490(6)
_cell_length_b 13.7087(17)
_cell_length_c 9.7362(13)
_cell_measurement_temperature 173(2)
_cell_volume 980.79(19)
_computing_cell_refinement 'RAPID SCALE'
_computing_data_collection 'RAPID AUTO'
_computing_data_reduction 'SHELXL-97 (Sheldrick, 1997)'
_computing_structure_refinement 'SHELXL-97 (Sheldrick, 1997)'
_computing_structure_solution 'SHELXS-97 (Sheldrick, 1990)'
_diffrn_ambient_temperature 173(2)
_diffrn_detector_area_resol_mean 10
_diffrn_measured_fraction_theta_full 0.994
_diffrn_measured_fraction_theta_max 0.994
_diffrn_measurement_device_type 'Rigaku R-AXIS RAPID'
_diffrn_measurement_method \w-scan
_diffrn_radiation_monochromator graphite
_diffrn_radiation_source 'Rigaku UX-18 rotating anode'
_diffrn_radiation_type MoK\a
_diffrn_radiation_wavelength 0.71069
_diffrn_reflns_av_R_equivalents 0.0360
_diffrn_reflns_av_sigmaI/netI 0.0230
_diffrn_reflns_limit_h_max 8
_diffrn_reflns_limit_h_min -9
_diffrn_reflns_limit_k_max 17
_diffrn_reflns_limit_k_min -17
_diffrn_reflns_limit_l_max 12
_diffrn_reflns_limit_l_min -12
_diffrn_reflns_number 8037
_diffrn_reflns_theta_full 27.47
_diffrn_reflns_theta_max 27.47
_diffrn_reflns_theta_min 3.15
_exptl_absorpt_coefficient_mu 0.081
_exptl_absorpt_correction_T_max 0.9936
_exptl_absorpt_correction_T_min 0.9723
_exptl_absorpt_correction_type multi-run
_exptl_absorpt_process_details abscor
_exptl_crystal_colour colorless
_exptl_crystal_density_diffrn 1.268
_exptl_crystal_density_method 'not measured'
_exptl_crystal_description prizm
_exptl_crystal_F_000 400
_exptl_crystal_size_max 0.35
_exptl_crystal_size_mid 0.15
_exptl_crystal_size_min 0.08
_refine_diff_density_max 0.376
_refine_diff_density_min -0.191
_refine_diff_density_rms 0.040
_refine_ls_extinction_coef 0.037(5)
_refine_ls_extinction_expression Fc^*^=kFc[1+0.001xFc^2^\l^3^/sin(2\q)]^-1/4^
_refine_ls_extinction_method SHELXL
_refine_ls_goodness_of_fit_ref 1.074
_refine_ls_hydrogen_treatment mixed
_refine_ls_matrix_type full
_refine_ls_number_parameters 167
_refine_ls_number_reflns 2232
_refine_ls_number_restraints 0
_refine_ls_restrained_S_all 1.074
_refine_ls_R_factor_all 0.0592
_refine_ls_R_factor_gt 0.0499
_refine_ls_shift/su_max 0.000
_refine_ls_shift/su_mean 0.000
_refine_ls_structure_factor_coef Fsqd
_refine_ls_weighting_details 'calc w=1/[\s^2^(Fo^2^)+(0.0511P)^2^+0.4460P] where P=(Fo^2^+2Fc^2^)/3'
_refine_ls_weighting_scheme calc
_refine_ls_wR_factor_gt 0.1195
_refine_ls_wR_factor_ref 0.1254
_reflns_number_gt 1933
_reflns_number_total 2232
_reflns_threshold_expression >2sigma(I)
_cod_data_source_file b107738d.txt
_cod_data_source_block shelxl
_cod_original_sg_symbol_H-M P21/a
_cod_database_code 7114084

loop_
_symmetry_equiv_pos_as_xyz
'x, y, z'
'-x+1/2, y+1/2, -z'
'-x, -y, -z'
'x-1/2, -y-1/2, z'

loop_
_atom_site_label
_atom_site_type_symbol
_atom_site_fract_x
_atom_site_fract_y
_atom_site_fract_z
_atom_site_U_iso_or_equiv
_atom_site_adp_type
_atom_site_occupancy
_atom_site_symmetry_multiplicity
_atom_site_calc_flag
O1 O 1.59156(15) 0.32130(9) 0.90842(13) 0.0381(3) Uani 1 1 d
H1C H 1.476(3) 0.3414(16) 0.856(2) 0.057 Uiso 1 1 d
N1 N 1.24474(18) 0.36360(13) 0.76095(15) 0.0370(3) Uani 1 1 d
H1A H 1.214(3) 0.4178(16) 0.803(2) 0.044 Uiso 1 1 d
H1B H 1.190(3) 0.3120(15) 0.790(2) 0.044 Uiso 1 1 d
C1 C 0.98086(19) 0.37322(10) 0.53756(15) 0.0261(3) Uani 1 1 d
C2 C 0.8568(2) 0.39036(12) 0.61636(16) 0.0302(3) Uani 1 1 d
H2 H 0.899(2) 0.4038(13) 0.715(2) 0.036 Uiso 1 1 d
C3 C 0.6707(2) 0.39000(12) 0.55107(18) 0.0344(4) Uani 1 1 d
H3 H 0.587(3) 0.4033(14) 0.606(2) 0.041 Uiso 1 1 d
C4 C 0.6057(2) 0.37244(12) 0.40648(17) 0.0332(4) Uani 1 1 d
H4 H 0.472(3) 0.3726(13) 0.360(2) 0.040 Uiso 1 1 d
C5 C 0.7282(2) 0.35612(12) 0.32612(17) 0.0348(4) Uani 1 1 d
H5 H 0.685(3) 0.3452(14) 0.226(2) 0.042 Uiso 1 1 d
C6 C 0.9137(2) 0.35713(12) 0.39135(17) 0.0318(4) Uani 1 1 d
H6 H 1.000(3) 0.3461(14) 0.337(2) 0.038 Uiso 1 1 d
C7 C 1.18470(19) 0.37308(12) 0.60559(17) 0.0294(3) Uani 1 1 d
H7A H 1.239(2) 0.3193(14) 0.5646(19) 0.035 Uiso 1 1 d
H7B H 1.235(2) 0.4358(13) 0.5794(19) 0.035 Uiso 1 1 d
C8 C 1.97291(19) 0.54833(11) 0.97741(14) 0.0278(3) Uani 1 1 d
C9 C 1.7867(2) 0.56732(12) 0.91296(17) 0.0315(4) Uani 1 1 d
H9 H 1.754(2) 0.6376(14) 0.886(2) 0.038 Uiso 1 1 d
C10 C 1.6608(2) 0.49359(12) 0.89262(16) 0.0326(4) Uani 1 1 d
H10 H 1.530(3) 0.5084(14) 0.844(2) 0.039 Uiso 1 1 d
C11 C 1.71458(19) 0.39600(12) 0.93391(15) 0.0299(3) Uani 1 1 d
C12 C 1.8931(2) 0.37574(12) 0.99902(16) 0.0313(3) Uani 1 1 d
H12 H 1.929(2) 0.3103(14) 1.0263(19) 0.038 Uiso 1 1 d

loop_
_atom_site_aniso_label
_atom_site_aniso_U_11
_atom_site_aniso_U_22
_atom_site_aniso_U_33
_atom_site_aniso_U_23
_atom_site_aniso_U_13
_atom_site_aniso_U_12
O1 0.0216(5) 0.0406(7) 0.0465(7) 0.0031(5) 0.0004(5) -0.0044(5)
N1 0.0225(6) 0.0519(9) 0.0339(7) 0.0023(6) 0.0034(5) -0.0021(6)
C1 0.0238(7) 0.0242(7) 0.0291(7) 0.0011(5) 0.0051(5) -0.0009(5)
C2 0.0244(7) 0.0383(8) 0.0266(7) 0.0005(6) 0.0046(5) -0.0021(6)
C3 0.0244(7) 0.0425(9) 0.0362(8) 0.0041(7) 0.0085(6) -0.0002(6)
C4 0.0246(7) 0.0327(8) 0.0368(8) 0.0050(6) -0.0007(6) -0.0019(6)
C5 0.0376(8) 0.0342(8) 0.0273(8) -0.0011(6) 0.0000(6) 0.0017(6)
C6 0.0323(8) 0.0331(8) 0.0302(8) -0.0002(6) 0.0087(6) 0.0044(6)
C7 0.0214(7) 0.0326(8) 0.0337(8) -0.0003(6) 0.0070(6) -0.0006(6)
C8 0.0252(7) 0.0371(8) 0.0199(6) -0.0013(6) 0.0042(5) 0.0058(6)
C9 0.0254(7) 0.0355(8) 0.0305(8) 0.0007(6) 0.0027(6) 0.0060(6)
C10 0.0231(7) 0.0439(9) 0.0288(7) -0.0010(6) 0.0040(5) 0.0038(6)
C11 0.0235(7) 0.0407(8) 0.0253(7) -0.0030(6) 0.0063(5) -0.0035(6)
C12 0.0273(7) 0.0380(9) 0.0268(7) 0.0002(6) 0.0045(6) 0.0022(6)

loop_
_atom_type_symbol
_atom_type_description
_atom_type_scat_dispersion_real
_atom_type_scat_dispersion_imag
_atom_type_scat_source
C C 0.0033 0.0016 'International Tables Vol C Tables 4.2.6.8 and 6.1.1.4'
H H 0.0000 0.0000 'International Tables Vol C Tables 4.2.6.8 and 6.1.1.4'
N N 0.0061 0.0033 'International Tables Vol C Tables 4.2.6.8 and 6.1.1.4'
O O 0.0106 0.0060 'International Tables Vol C Tables 4.2.6.8 and 6.1.1.4'

loop_
_geom_angle_atom_site_label_1
_geom_angle_atom_site_label_2
_geom_angle_atom_site_label_3
_geom_angle
_geom_angle_site_symmetry_1
_geom_angle_site_symmetry_3
_geom_angle_publ_flag
C11 O1 H1C 112.2(14) . . ?
C7 N1 H1A 110.4(13) . . ?
C7 N1 H1B 110.7(13) . . ?
H1A N1 H1B 107.1(18) . . ?
C6 C1 C2 118.36(13) . . y
C6 C1 C7 119.36(13) . . y
C2 C1 C7 122.28(13) . . y
C3 C2 C1 120.98(14) . . y
C3 C2 H2 119.0(11) . . ?
C1 C2 H2 120.0(11) . . ?
C4 C3 C2 120.09(15) . . y
C4 C3 H3 119.7(12) . . ?
C2 C3 H3 120.2(12) . . ?
C3 C4 C5 119.55(14) . . y
C3 C4 H4 119.6(11) . . ?
C5 C4 H4 120.8(11) . . ?
C6 C5 C4 120.23(14) . . y
C6 C5 H5 119.7(12) . . ?
C4 C5 H5 120.1(12) . . ?
C5 C6 C1 120.78(14) . . y
C5 C6 H6 121.0(11) . . ?
C1 C6 H6 118.2(11) . . ?
N1 C7 C1 116.27(12) . . y
N1 C7 H7A 107.8(11) . . ?
C1 C7 H7A 108.9(11) . . ?
N1 C7 H7B 107.9(11) . . ?
C1 C7 H7B 107.8(10) . . ?
H7A C7 H7B 107.9(14) . . ?
C9 C8 C8 118.75(17) . 3_967 y
C9 C8 C12 121.69(14) . 3_967 y
C8 C8 C12 119.55(16) 3_967 3_967 y
C10 C9 C8 120.61(14) . . y
C10 C9 H9 123.3(11) . . ?
C8 C9 H9 116.1(11) . . ?
C9 C10 C11 121.03(14) . . y
C9 C10 H10 119.3(11) . . ?
C11 C10 H10 119.7(11) . . ?
C12 C11 O1 118.80(15) . . y
C12 C11 C10 119.69(14) . . y
O1 C11 C10 121.51(13) . . y
C11 C12 C8 120.34(15) . 3_967 y
C11 C12 H12 119.6(11) . . ?
C8 C12 H12 120.0(11) 3_967 . ?

loop_
_geom_bond_atom_site_label_1
_geom_bond_atom_site_label_2
_geom_bond_distance
_geom_bond_site_symmetry_2
_geom_bond_publ_flag
O1 C11 1.3660(18) . y
O1 H1C 0.93(2) . ?
N1 C7 1.459(2) . y
N1 H1A 0.91(2) . ?
N1 H1B 0.91(2) . ?
C1 C6 1.390(2) . y
C1 C2 1.396(2) . y
C1 C7 1.5154(19) . y
C2 C3 1.389(2) . y
C2 H2 0.945(19) . ?
C3 C4 1.378(2) . y
C3 H3 0.95(2) . ?
C4 C5 1.395(2) . y
C4 H4 0.995(19) . ?
C5 C6 1.384(2) . y
C5 H5 0.95(2) . ?
C6 H6 0.965(19) . ?
C7 H7A 0.984(19) . ?
C7 H7B 1.002(19) . ?
C8 C9 1.4123(19) . y
C8 C8 1.421(3) 3_967 y
C8 C12 1.434(2) 3_967 y
C9 C10 1.372(2) . y
C9 H9 1.012(19) . ?
C10 C11 1.424(2) . y
C10 H10 1.004(19) . ?
C11 C12 1.365(2) . y
C12 C8 1.434(2) 3_967 y
C12 H12 0.954(19) . ?

loop_
_geom_hbond_atom_site_label_D
_geom_hbond_atom_site_label_H
_geom_hbond_atom_site_label_A
_geom_hbond_distance_DH
_geom_hbond_distance_HA
_geom_hbond_distance_DA
_geom_hbond_angle_DHA
_geom_hbond_site_symmetry_A
N1 H1B O1 0.91(2) 2.39(2) 3.285(2) 168.9(17) 4_565

loop_
_geom_torsion_atom_site_label_1
_geom_torsion_atom_site_label_2
_geom_torsion_atom_site_label_3
_geom_torsion_atom_site_label_4
_geom_torsion
_geom_torsion_site_symmetry_1
_geom_torsion_site_symmetry_4
C6 C1 C2 C3 0.9(2) . .
C7 C1 C2 C3 -179.98(15) . .
C1 C2 C3 C4 0.1(2) . .
C2 C3 C4 C5 -0.7(2) . .
C3 C4 C5 C6 0.3(2) . .
C4 C5 C6 C1 0.7(2) . .
C2 C1 C6 C5 -1.3(2) . .
C7 C1 C6 C5 179.55(14) . .
C6 C1 C7 N1 -163.80(15) . .
C2 C1 C7 N1 17.1(2) . .
C8 C8 C9 C10 -0.9(3) 3_967 .
C12 C8 C9 C10 -179.46(14) 3_967 .
C8 C9 C10 C11 -0.9(2) . .
C9 C10 C11 C12 2.2(2) . .
C9 C10 C11 O1 -177.06(14) . .
O1 C11 C12 C8 177.63(13) . 3_967
C10 C11 C12 C8 -1.6(2) . 3_967
